data_7058313
loop_
_publ_author_name
'Xiong, Hualin'
'Cheng, Guangbin'
'Zhang, Zaichao'
'Yang, Hongwei'

_publ_section_title
;
 C8N12O10: a promising energetic compound with excellent detonation
 performance and desirable sensitivity
;
_journal_issue 20
_journal_name_full 'New Journal of Chemistry'
_journal_page_first 7784
_journal_paper_doi 10.1039/C9NJ00955H
_journal_volume 43
_journal_year 2019
_chemical_formula_moiety 'C4 H2 N6 O5'
_chemical_formula_sum 'C4 H2 N6 O5'
_chemical_formula_weight 214.12
_space_group_crystal_system monoclinic
_space_group_IT_number 14
_space_group_name_Hall '-P 2ybc'
_space_group_name_H-M_alt 'P 1 21/c 1'
_symmetry_space_group_name_Hall '-P 2ybc'
_symmetry_space_group_name_H-M 'P 1 21/c 1'
_atom_sites_solution_hydrogens difmap
_audit_creation_date 2017-09-01
_audit_creation_method
;
  Olex2 1.2
  (compiled Dec  5 2012 16:20:19, GUI svn.r4385)
;
_audit_update_record
;
2017-09-04 deposited with the CCDC.    2019-04-18 downloaded from the CCDC.
;
_cell_angle_alpha 90
_cell_angle_beta 97.006(3)
_cell_angle_gamma 90
_cell_formula_units_Z 4
_cell_length_a 6.0977(4)
_cell_length_b 8.2774(6)
_cell_length_c 15.1568(10)
_cell_measurement_reflns_used 2247
_cell_measurement_temperature 173(2)
_cell_measurement_theta_max 25.29
_cell_measurement_theta_min 2.81
_cell_volume 759.30(9)
_computing_molecular_graphics
;
O. V. Dolomanov, L. J. Bourhis, R. J. Gildea, J. A. K. Howard and H. Puschmann,
OLEX2: a complete structure solution, refinement and analysis program.
J. Appl. Cryst. (2009). 42, 339-341.
;
_computing_publication_material
;
O. V. Dolomanov, L. J. Bourhis, R. J. Gildea, J. A. K. Howard and H. Puschmann,
OLEX2: a complete structure solution, refinement and analysis program.
J. Appl. Cryst. (2009). 42, 339-341.
;
_computing_structure_refinement 'SHELXL-2014/7 (Sheldrick, 2014)'
_diffrn_ambient_temperature 173(2)
_diffrn_measured_fraction_theta_full 0.999
_diffrn_measured_fraction_theta_max 0.996
_diffrn_measurement_device_type 'CCD area detector'
_diffrn_measurement_method 'phi and omega scans'
_diffrn_radiation_monochromator graphite
_diffrn_radiation_type MoK\a
_diffrn_radiation_wavelength 0.71073
_diffrn_reflns_av_R_equivalents 0.0495
_diffrn_reflns_av_unetI/netI 0.0343
_diffrn_reflns_Laue_measured_fraction_full 0.999
_diffrn_reflns_Laue_measured_fraction_max 0.996
_diffrn_reflns_limit_h_max 7
_diffrn_reflns_limit_h_min -7
_diffrn_reflns_limit_k_max 9
_diffrn_reflns_limit_k_min -9
_diffrn_reflns_limit_l_max 17
_diffrn_reflns_limit_l_min -18
_diffrn_reflns_number 6683
_diffrn_reflns_point_group_measured_fraction_full 0.999
_diffrn_reflns_point_group_measured_fraction_max 0.996
_diffrn_reflns_theta_full 25.242
_diffrn_reflns_theta_max 25.405
_diffrn_reflns_theta_min 2.809
_diffrn_source 'fine-focus sealed tube'
_exptl_absorpt_coefficient_mu 0.172
_exptl_absorpt_correction_T_max 0.7452
_exptl_absorpt_correction_T_min 0.6933
_exptl_absorpt_correction_type none
_exptl_absorpt_process_details 'SADABS (Bruker, 2014)'
_exptl_crystal_density_diffrn 1.873
_exptl_crystal_description block
_exptl_crystal_F_000 432
_exptl_crystal_size_max 0.25
_exptl_crystal_size_mid 0.21
_exptl_crystal_size_min 0.18
_refine_diff_density_max 0.215
_refine_diff_density_min -0.281
_refine_diff_density_rms 0.064
_refine_ls_extinction_method none
_refine_ls_goodness_of_fit_ref 1.043
_refine_ls_hydrogen_treatment refxyz
_refine_ls_matrix_type full
_refine_ls_number_parameters 142
_refine_ls_number_reflns 1397
_refine_ls_number_restraints 0
_refine_ls_restrained_S_all 1.043
_refine_ls_R_factor_all 0.0590
_refine_ls_R_factor_gt 0.0363
_refine_ls_shift/su_max 0.000
_refine_ls_shift/su_mean 0.000
_refine_ls_structure_factor_coef Fsqd
_refine_ls_weighting_details 'w=1/[\s^2^(Fo^2^)+(0.0366P)^2^+0.2990P] where P=(Fo^2^+2Fc^2^)/3'
_refine_ls_weighting_scheme calc
_refine_ls_wR_factor_gt 0.0749
_refine_ls_wR_factor_ref 0.0831
_reflns_Friedel_coverage 0.000
_reflns_number_gt 1065
_reflns_number_total 1397
_reflns_threshold_expression 'I > 2\s(I)'
_cod_data_source_file c9nj00955h2.cif
_cod_data_source_block 1
_cod_depositor_comments 'Adding full bibliography for 7058313--7058314.cif.'
_cod_database_code 7058313
_olex2_refinement_description
;
1. Others
 Fixed Uiso: H5A(0.029) H5B(0.029)
;
_shelx_estimated_absorpt_t_max 0.970
_shelx_estimated_absorpt_t_min 0.958
_shelx_shelxl_version_number 2014/7
_shelx_space_group_comment
;
The symmetry employed for this shelxl refinement is uniquely defined
by the following loop, which should always be used as a source of
symmetry information in preference to the above space-group names.
They are only intended as comments.
;

loop_
_space_group_symop_operation_xyz
'x, y, z'
'-x, y+1/2, -z+1/2'
'-x, -y, -z'
'x, -y-1/2, z-1/2'

loop_
_atom_site_label
_atom_site_type_symbol
_atom_site_fract_x
_atom_site_fract_y
_atom_site_fract_z
_atom_site_U_iso_or_equiv
_atom_site_adp_type
_atom_site_occupancy
_atom_site_site_symmetry_order
_atom_site_calc_flag
_atom_site_refinement_flags_adp
C1 C 0.7669(3) 0.0552(2) 0.76659(12) 0.0177(4) Uani 1 1 d .
C2 C 0.8230(3) 0.0789(2) 0.85877(12) 0.0179(4) Uani 1 1 d .
C3 C 0.5759(3) 0.1038(2) 0.70526(12) 0.0179(4) Uani 1 1 d .
C4 C 0.3524(3) 0.1274(2) 0.59154(12) 0.0190(4) Uani 1 1 d .
N1 N 0.9389(3) -0.0229(2) 0.74072(10) 0.0214(4) Uani 1 1 d .
N2 N 1.0144(3) 0.0229(2) 0.89038(11) 0.0232(4) Uani 1 1 d .
N3 N 0.4346(3) 0.2047(2) 0.73235(11) 0.0274(4) Uani 1 1 d .
N4 N 0.5368(3) 0.05094(19) 0.61973(10) 0.0190(4) Uani 1 1 d .
N5 N 0.2356(3) 0.1222(2) 0.51310(12) 0.0242(4) Uani 1 1 d .
H5A H 0.287(4) 0.072(3) 0.4719(15) 0.029 Uiso 1 1 d U
H5B H 0.114(4) 0.176(3) 0.5042(14) 0.029 Uiso 1 1 d U
N6 N 0.6841(3) 0.1438(2) 0.92212(11) 0.0227(4) Uani 1 1 d .
O1 O 1.1004(2) -0.04450(18) 0.81979(9) 0.0263(4) Uani 1 1 d .
O2 O 0.9880(2) -0.07799(19) 0.67148(9) 0.0305(4) Uani 1 1 d .
O3 O 0.2784(2) 0.22110(17) 0.65438(9) 0.0265(4) Uani 1 1 d .
O4 O 0.7670(2) 0.23827(18) 0.97778(9) 0.0306(4) Uani 1 1 d .
O5 O 0.4964(2) 0.0925(2) 0.91559(10) 0.0415(5) Uani 1 1 d .

loop_
_atom_site_aniso_label
_atom_site_aniso_U_11
_atom_site_aniso_U_22
_atom_site_aniso_U_33
_atom_site_aniso_U_23
_atom_site_aniso_U_13
_atom_site_aniso_U_12
C1 0.0186(10) 0.0150(10) 0.0195(10) -0.0007(8) 0.0024(8) -0.0024(8)
C2 0.0174(9) 0.0187(11) 0.0173(10) -0.0007(8) 0.0007(8) -0.0047(8)
C3 0.0203(10) 0.0154(10) 0.0180(10) 0.0004(8) 0.0027(8) -0.0019(9)
C4 0.0220(10) 0.0168(11) 0.0186(10) -0.0001(8) 0.0043(9) 0.0008(8)
N1 0.0216(9) 0.0248(10) 0.0172(9) 0.0000(7) -0.0003(7) -0.0015(8)
N2 0.0197(9) 0.0301(10) 0.0197(9) -0.0040(8) 0.0022(7) -0.0032(8)
N3 0.0324(10) 0.0267(10) 0.0212(9) -0.0052(8) -0.0051(8) 0.0079(8)
N4 0.0193(8) 0.0211(9) 0.0163(8) 0.0014(7) 0.0005(7) 0.0024(7)
N5 0.0213(9) 0.0317(11) 0.0188(9) -0.0011(8) -0.0010(8) 0.0105(8)
N6 0.0215(9) 0.0281(10) 0.0177(9) -0.0022(8) -0.0010(7) 0.0001(8)
O1 0.0175(7) 0.0379(9) 0.0226(7) -0.0026(7) -0.0006(6) 0.0031(7)
O2 0.0298(8) 0.0410(10) 0.0213(8) -0.0063(7) 0.0051(6) 0.0046(7)
O3 0.0296(8) 0.0264(8) 0.0219(7) -0.0046(6) -0.0037(6) 0.0111(7)
O4 0.0311(8) 0.0331(9) 0.0269(8) -0.0137(7) 0.0004(7) -0.0020(7)
O5 0.0193(8) 0.0721(13) 0.0334(9) -0.0159(9) 0.0051(7) -0.0130(8)

loop_
_atom_type_symbol
_atom_type_description
_atom_type_scat_dispersion_real
_atom_type_scat_dispersion_imag
_atom_type_scat_source
C C 0.0033 0.0016 'International Tables Vol C Tables 4.2.6.8 and 6.1.1.4'
H H 0.0000 0.0000 'International Tables Vol C Tables 4.2.6.8 and 6.1.1.4'
N N 0.0061 0.0033 'International Tables Vol C Tables 4.2.6.8 and 6.1.1.4'
O O 0.0106 0.0060 'International Tables Vol C Tables 4.2.6.8 and 6.1.1.4'

loop_
_geom_angle_atom_site_label_1
_geom_angle_atom_site_label_2
_geom_angle_atom_site_label_3
_geom_angle
C2 C1 C3 132.24(18)
N1 C1 C2 104.77(16)
N1 C1 C3 122.96(17)
C1 C2 N6 127.84(17)
N2 C2 C1 114.56(18)
N2 C2 N6 117.31(16)
N3 C3 C1 118.99(17)
N3 C3 N4 117.44(17)
N4 C3 C1 123.57(18)
N4 C4 O3 113.19(16)
N5 C4 N4 128.85(19)
N5 C4 O3 117.96(17)
C1 N1 O1 107.05(14)
O2 N1 C1 136.26(16)
O2 N1 O1 116.68(15)
C2 N2 O1 105.78(15)
C3 N3 O3 101.53(14)
C4 N4 C3 101.43(16)
C4 N5 H5A 118.7(15)
C4 N5 H5B 119.2(15)
H5A N5 H5B 122(2)
O4 N6 C2 117.94(16)
O5 N6 C2 115.80(16)
O5 N6 O4 126.21(18)
N2 O1 N1 107.84(12)
C4 O3 N3 106.41(14)

loop_
_geom_bond_atom_site_label_1
_geom_bond_atom_site_label_2
_geom_bond_distance
C1 C2 1.411(3)
C1 C3 1.455(3)
C1 N1 1.331(2)
C2 N2 1.293(2)
C2 N6 1.458(2)
C3 N3 1.302(3)
C3 N4 1.361(2)
C4 N4 1.316(2)
C4 N5 1.310(2)
C4 O3 1.348(2)
N1 O1 1.466(2)
N1 O2 1.215(2)
N2 O1 1.367(2)
N3 O3 1.431(2)
N5 H5A 0.84(2)
N5 H5B 0.86(2)
N6 O4 1.214(2)
N6 O5 1.213(2)
